data_2007445
loop_
_publ_author_name
'Hibbs, David E.'
'Hursthouse, Michael B.'
'Malik, K. M. Abdul'
'Adams, Harry'
'Stirling, Charles J. M.'
'Davis, Frank'

_publ_section_title
;
 Tetraundecylpentacyclooctacosadodecaenoctol Tetraethanol Solvate, (I),
 and Tetraundecylpentacyclooctacosadodecaenedodecol Hydrate 2.5-Ethanol
 Solvate, (II)
;
_journal_issue 7
_journal_name_full 'Acta Crystallographica Section C'
_journal_page_first 987
_journal_page_last 992
_journal_paper_doi 10.1107/S0108270197019689
_journal_volume 54
_journal_year 1998
_chemical_formula_iupac 'C72 H112 O8, 4C2 H6 O'
_chemical_formula_moiety 'C72 H112 O8, 4C2 H6 O'
_chemical_formula_sum 'C80 H136 O12'
_chemical_formula_weight 1289.89
_chemical_melting_point 363
_chemical_name_common Tetraundecylpentacyclooctacosadodecaeneoctol
_chemical_name_systematic
;
2,8,14,20-Tetraundecylpentacyclo[19.3.1.1^3,7^.1^9,13^.1^15,19^]
octacosa-1(25),3,5,7(28),9,11,13(27),15,17,19(26),21,23-dodecaene
-4,6,10,12,16,18,22,24-octol
;
_space_group_IT_number 2
_symmetry_cell_setting triclinic
_symmetry_space_group_name_Hall '-P 1'
_symmetry_space_group_name_H-M 'P -1'
_audit_creation_method SHELXL
_cell_angle_alpha 84.79(3)
_cell_angle_beta 80.74(3)
_cell_angle_gamma 83.84(3)
_cell_formula_units_Z 2
_cell_length_a 12.533(3)
_cell_length_b 12.649(3)
_cell_length_c 25.319(5)
_cell_measurement_reflns_used 250
_cell_measurement_temperature 150(2)
_cell_measurement_theta_max 25.12
_cell_measurement_theta_min 1.76
_cell_volume 3927.6(16)
_computing_cell_refinement 'REFINE in MADNES'
_computing_data_collection 'MADNES (Pflugrath & Messerschmidt, 1989)'
_computing_data_reduction 'ABSMAD (Karaulov, 1991)'
_computing_molecular_graphics 'SNOOPI (Davies, 1983)'
_computing_publication_material SHELXL93
_computing_structure_refinement 'SHELXL93 (Sheldrick, 1993)'
_computing_structure_solution 'SHELXS86 (Sheldrick, 1990)'
_diffrn_ambient_temperature 150(2)
_diffrn_measurement_device 'Delft Instruments FAST area-detector'
_diffrn_measurement_method 'Darr et al. (1993)'
_diffrn_radiation_monochromator graphite
_diffrn_radiation_source 'rotating anode'
_diffrn_radiation_type MoK\a
_diffrn_radiation_wavelength 0.71069
_diffrn_reflns_av_R_equivalents 0.052
_diffrn_reflns_av_sigmaI/netI 0.177
_diffrn_reflns_limit_h_max 13
_diffrn_reflns_limit_h_min -13
_diffrn_reflns_limit_k_max 13
_diffrn_reflns_limit_k_min -13
_diffrn_reflns_limit_l_max 27
_diffrn_reflns_limit_l_min -20
_diffrn_reflns_number 14448
_diffrn_reflns_theta_max 25.12
_diffrn_reflns_theta_min 1.76
_exptl_absorpt_coefficient_mu 0.071
_exptl_absorpt_correction_type none
_exptl_crystal_colour colourless
_exptl_crystal_density_diffrn 1.091
_exptl_crystal_density_method 'not measured'
_exptl_crystal_description prism
_exptl_crystal_F_000 1424
_exptl_crystal_size_max 0.25
_exptl_crystal_size_mid 0.20
_exptl_crystal_size_min 0.15
_refine_diff_density_max 0.652
_refine_diff_density_min -0.358
_refine_ls_extinction_method none
_refine_ls_goodness_of_fit_all 0.783
_refine_ls_goodness_of_fit_obs 1.157
_refine_ls_hydrogen_treatment 'H atoms: riding model'
_refine_ls_matrix_type full
_refine_ls_number_parameters 849
_refine_ls_number_reflns 9878
_refine_ls_number_restraints 18
_refine_ls_restrained_S_all 0.805
_refine_ls_restrained_S_obs 1.198
_refine_ls_R_factor_all 0.144
_refine_ls_R_factor_obs .074
_refine_ls_shift/esd_max -0.010
_refine_ls_shift/esd_mean 0.000
_refine_ls_structure_factor_coef Fsqd
_refine_ls_weighting_details 'w = 1/[\s^2^(Fo^2^)+(0.1003P)^2^] where P = (Fo^2^+2Fc^2^)/3'
_refine_ls_weighting_scheme calc
_refine_ls_wR_factor_all 0.196
_refine_ls_wR_factor_obs .175
_reflns_number_observed 4060
_reflns_number_total 9878
_reflns_observed_criterion I>2\s(I)
_cod_data_source_file ka1222.cif
_cod_data_source_block I
_cod_depositor_comments
;
The following automatic conversions were performed:
'_symmetry_cell_setting' value 'Triclinic' changed to 'triclinic'
according to '/home/saulius/struct/CIF-dictionaries/cif_core.dic'
dictionary named 'cif_core.dic' version 2.4.1 from 2010-06-29.

Automatic conversion script
Id: cif_fix_enum 1527 2010-12-29 10:47:43Z saulius 

The following automatic conversions were performed:

'_refine_ls_weighting_scheme' value 'calc w =
1/[\s^2^(Fo^2^)+(0.1003P)^2^] where P = (Fo^2^+2Fc^2^)/3' was changed
to 'calc'. New tag '_refine_ls_weighting_details' was created. The
value of the new tag was set to 'w = 1/[\s^2^(Fo^2^)+(0.1003P)^2^]
where P = (Fo^2^+2Fc^2^)/3'.

Automatic conversion script
Id: cif_fix_values 3143 2015-03-26 13:38:13Z robertas 
;
_cod_original_cell_volume 3927.6(15)
_cod_database_code 2007445

loop_
_symmetry_equiv_pos_as_xyz
'x, y, z'
'-x, -y, -z'

loop_
_atom_site_aniso_label
_atom_site_aniso_U_11
_atom_site_aniso_U_22
_atom_site_aniso_U_33
_atom_site_aniso_U_12
_atom_site_aniso_U_13
_atom_site_aniso_U_23
C1 .026(3) .036(3) .020(3) .005(3) -.003(2) -.003(2)
C2 .029(3) .048(4) .018(3) -.010(3) -.004(2) .001(2)
C3 .024(3) .033(3) .031(3) -.003(3) .000(2) .003(2)
C4 .029(3) .045(4) .041(3) -.009(3) -.011(2) -.002(3)
C5 .045(4) .039(4) .046(3) -.011(3) -.017(3) -.012(3)
C6 .039(4) .030(3) .043(3) -.003(3) -.010(3) -.002(3)
C7 .026(3) .032(3) .034(3) -.007(3) -.008(2) .005(2)
C8 .040(3) .020(3) .032(3) -.006(3) -.007(2) .001(2)
C9 .026(3) .030(3) .026(3) -.003(3) -.007(2) .001(2)
C10 .037(3) .026(3) .030(3) -.004(3) -.012(2) .000(2)
C11 .035(3) .028(3) .032(3) .002(3) -.007(2) -.005(2)
C12 .028(3) .043(4) .026(3) -.001(3) -.007(2) -.003(2)
C13 .029(3) .031(3) .017(2) -.001(2) -.005(2) -.001(2)
C14 .024(3) .033(3) .028(3) -.005(2) -.004(2) -.001(2)
C15 .026(3) .021(3) .025(3) -.008(2) -.004(2) -.001(2)
C16 .023(3) .027(3) .027(3) -.005(2) .000(2) -.001(2)
C17 .027(3) .047(3) .015(3) -.011(3) .002(2) -.001(2)
C18 .025(3) .033(3) .021(3) -.009(3) -.006(2) .004(2)
C19 .036(3) .034(3) .019(3) -.013(3) -.004(2) -.005(2)
C20 .034(3) .029(3) .024(3) -.002(3) -.005(2) -.004(2)
C21 .031(3) .031(3) .021(3) .003(3) -.008(2) -.002(2)
C22 .033(3) .030(3) .024(3) -.001(3) .001(2) .002(2)
C23 .024(3) .039(3) .021(3) .001(3) -.008(2) -.004(2)
C24 .027(3) .035(3) .027(3) -.004(3) -.002(2) -.004(2)
C25 .034(3) .032(3) .028(3) -.012(3) -.007(2) .001(2)
C26 .029(3) .038(3) .020(3) .002(3) -.003(2) -.002(2)
C27 .029(3) .031(3) .018(3) -.011(3) -.005(2) -.002(2)
C28 .025(3) .033(3) .020(3) .003(2) -.006(2) -.004(2)
C29 .040(4) .050(4) .025(3) -.012(3) .002(2) -.003(2)
C30 .040(4) .053(4) .032(3) -.007(3) -.002(2) -.015(2)
C31 .099(6) .065(5) .067(5) .015(5) .032(4) -.007(3)
C32 .106(7) .070(5) .081(5) .017(5) -.015(4) -.005(4)
C33 .093(6) .103(6) .046(4) -.032(5) -.006(3) -.029(4)
C34 .269(12) .043(5) .053(5) .006(6) -.022(6) -.003(4)
C35 .076(5) .081(5) .047(4) -.029(4) .006(3) -.024(4)
C36 .335(15) .045(5) .047(5) .019(7) -.030(6) -.016(4)
C37 .059(4) .065(5) .054(4) -.010(4) .005(3) -.011(3)
C38 .293(14) .071(6) .048(5) .027(7) -.023(6) -.013(4)
C39 .067(5) .076(5) .068(4) -.007(4) -.011(3) .006(4)
C40 .037(3) .040(3) .031(3) -.008(3) -.003(2) .005(2)
C41 .027(3) .034(3) .034(3) .000(3) -.001(2) .004(2)
C42 .048(4) .042(4) .034(3) .004(3) -.007(2) .002(2)
C43 .037(3) .048(4) .030(3) -.002(3) -.008(2) .002(2)
C44 .052(4) .047(4) .030(3) -.005(3) -.011(2) .002(2)
C45 .032(3) .048(4) .035(3) -.002(3) -.010(2) -.002(3)
C46 .052(4) .047(4) .039(3) -.007(3) -.013(3) .003(3)
C47 .036(3) .048(4) .039(3) -.002(3) -.010(2) -.005(3)
C48 .049(4) .048(4) .041(3) -.003(3) -.017(3) -.005(3)
C49 .055(4) .057(4) .045(3) .000(3) -.018(3) -.014(3)
C50 .063(5) .065(5) .047(4) .011(4) -.011(3) -.003(3)
C51 .031(3) .032(3) .031(3) -.006(3) -.010(2) -.006(2)
C52 .034(3) .033(3) .034(3) .001(3) -.011(2) -.004(2)
C53 .043(4) .038(3) .033(3) .002(3) -.012(2) -.003(2)
C54 .044(4) .049(4) .031(3) -.003(3) -.013(2) -.006(2)
C55 .048(4) .043(4) .029(3) .001(3) -.015(2) -.003(2)
C56 .054(4) .046(4) .032(3) .000(3) -.014(3) -.002(2)
C57 .071(5) .042(4) .037(3) .005(3) -.022(3) -.005(3)
C58 .065(4) .042(4) .036(3) .001(3) -.022(3) -.003(3)
C59 .094(5) .047(4) .036(3) .016(4) -.031(3) -.005(3)
C60 .083(5) .042(4) .040(4) .011(3) -.029(3) -.005(3)
C61 .171(8) .093(6) .038(4) .042(6) -.046(4) -.009(4)
C62 .037(3) .035(3) .028(3) .001(3) -.005(2) -.003(2)
C63 .036(3) .036(3) .033(3) -.001(3) -.007(2) -.002(2)
C64 .041(4) .039(3) .031(3) -.007(3) -.009(2) -.004(2)
C65 .049(4) .032(3) .037(3) .001(3) -.005(2) -.003(2)
C66 .051(4) .036(4) .039(3) .004(3) -.005(3) -.015(2)
C67 .044(4) .043(4) .034(3) -.010(3) -.007(2) -.007(2)
C68 .047(4) .048(4) .027(3) -.007(3) -.003(2) -.007(2)
C69 .052(4) .058(4) .033(3) -.006(3) -.007(3) -.011(3)
C70 .039(4) .050(4) .032(3) -.005(3) -.004(2) -.004(3)
C71 .066(5) .053(4) .046(4) -.002(3) -.015(3) -.002(3)
C72 .060(4) .054(4) .037(3) -.004(3) -.009(3) .001(3)
O4 .044(3) .051(3) .061(2) -.010(2) -.027(2) -.015(2)
O6 .047(3) .036(2) .076(3) .003(2) -.020(2) -.019(2)
O10 .041(3) .028(2) .053(2) -.004(2) -.008(2) -.005(2)
O12 .026(2) .039(2) .044(2) .001(2) .002(2) -.007(2)
O16 .033(2) .050(3) .033(2) .004(2) -.001(2) -.001(2)
O18 .033(2) .056(3) .028(2) -.002(2) -.0038(15) .004(2)
O22 .036(2) .037(2) .037(2) -.002(2) -.009(2) .009(2)
O24 .033(2) .036(2) .039(2) -.008(2) -.005(2) -.003(2)
O1S .053(3) .044(3) .067(3) -.008(2) -.007(2) -.011(2)
O2S .077(3) .080(4) .070(3) -.014(3) -.019(2) .012(3)
O3S .064(3) .045(3) .113(3) .003(2) -.014(3) -.036(2)
O4S .065(3) .056(3) .085(3) -.004(2) -.026(2) .007(2)
C1S .147(8) .231(9) .106(6) .026(7) -.070(6) -.079(6)
C2S .242(13) .266(13) .135(8) .133(11) -.089(8) -.128(8)
C3S .083(5) .059(5) .059(4) -.037(4) -.023(3) .001(3)
C4S .082(6) .086(6) .090(5) -.023(5) -.033(4) .006(4)
C5S .065(6) .048(5) .182(8) -.016(4) -.008(5) -.035(5)
C6S .051(5) .031(4) .166(7) -.004(4) -.015(4) -.010(4)
C7S .060(5) .094(6) .074(5) .008(4) -.029(4) -.006(4)
C8S .101(7) .212(10) .091(6) .047(7) -.049(5) -.094(6)

loop_
_atom_site_label
_atom_site_fract_x
_atom_site_fract_y
_atom_site_fract_z
_atom_site_U_iso_or_equiv
_atom_site_thermal_displace_type
_atom_site_calc_flag
_atom_site_refinement_flags
_atom_site_occupancy
_atom_site_disorder_group
_atom_site_type_symbol
C1 -.0867(4) -.0900(4) .6459(2) .0280(12) Uani d . 1 . C
C2 -.1248(4) -.1807(4) .6858(2) .0313(13) Uani d . 1 . C
H2 -.1967(4) -.1939(4) .6788(2) .038 Uiso calc R 1 . H
C3 -.0514(4) -.2832(4) .6764(2) .0299(12) Uani d . 1 . C
C4 -.0612(4) -.3481(4) .6353(2) .0371(14) Uani d . 1 . C
C5 .0071(4) -.4397(4) .6264(2) .0411(14) Uani d . 1 . C
H5 -.0020(4) -.4818(4) .5994(2) .049 Uiso calc R 1 . H
C6 .0892(4) -.4700(4) .6570(2) .0373(14) Uani d . 1 . C
C7 .1031(4) -.4088(4) .6981(2) .0305(12) Uani d . 1 . C
C8 .1935(4) -.4390(4) .7315(2) .0305(13) Uani d . 1 . C
H8 .1992(4) -.5169(4) .7374(2) .037 Uiso calc R 1 . H
C9 .3035(4) -.4103(4) .7017(2) .0273(12) Uani d . 1 . C
C10 .3808(4) -.4839(4) .6771(2) .0301(12) Uani d . 1 . C
C11 .4800(4) -.4542(4) .6508(2) .0315(12) Uani d . 1 . C
H11 .5308(4) -.5045(4) .6340(2) .038 Uiso calc R 1 . H
C12 .5032(4) -.3493(4) .6494(2) .0321(13) Uani d . 1 . C
C13 .4282(4) -.2718(4) .6739(2) .0257(12) Uani d . 1 . C
C14 .4531(4) -.1554(4) .6720(2) .0282(12) Uani d . 1 . C
H14 .5311(4) -.1536(4) .6595(2) .034 Uiso calc R 1 . H
C15 .3935(4) -.0879(4) .6304(2) .0236(11) Uani d . 1 . C
C16 .4321(4) -.0897(4) .5758(2) .0258(12) Uani d . 1 . C
C17 .3769(4) -.0295(4) .5383(2) .0298(13) Uani d . 1 . C
H17 .4036(4) -.0316(4) .5019(2) .036 Uiso calc R 1 . H
C18 .2833(4) .0328(4) .5546(2) .0260(12) Uani d . 1 . C
C19 .2401(4) .0384(4) .6085(2) .0284(12) Uani d . 1 . C
C20 .1349(4) .1050(4) .6272(2) .0289(12) Uani d . 1 . C
H20 .1350(4) .1710(4) .6037(2) .035 Uiso calc R 1 . H
C21 .0382(4) .0501(4) .6184(2) .0274(12) Uani d . 1 . C
C22 -.0174(4) .0799(4) .5749(2) .0297(12) Uani d . 1 . C
C23 -.1036(4) .0276(4) .5657(2) .0278(12) Uani d . 1 . C
H23 -.1381(4) .0488(4) .5360(2) .033 Uiso calc R 1 . H
C24 -.1376(4) -.0566(4) .6010(2) .0294(12) Uani d . 1 . C
C25 .0326(4) -.3173(4) .7057(2) .0306(12) Uani d . 1 . C
H25 .0421(4) -.2753(4) .7326(2) .037 Uiso calc R 1 . H
C26 .3299(4) -.3054(4) .6984(2) .0295(12) Uani d . 1 . C
H26 .2777(4) -.2546(4) .7137(2) .035 Uiso calc R 1 . H
C27 .2981(4) -.0237(4) .6446(2) .0253(12) Uani d . 1 . C
H27 .2708(4) -.0220(4) .6809(2) .030 Uiso calc R 1 . H
C28 .0007(4) -.0352(4) .6520(2) .0258(12) Uani d . 1 . C
H28 .0368(4) -.0576(4) .6810(2) .031 Uiso calc R 1 . H
C29 -.1395(4) -.1483(4) .7438(2) .0385(14) Uani d . 1 . C
H29A -.1661(4) -.2072(4) .7677(2) .046 Uiso calc R 1 . H
H29B -.0690(4) -.1366(4) .7521(2) .046 Uiso calc R 1 . H
C30 -.2158(4) -.0501(4) .7549(2) .0411(14) Uani d . 1 . C
H30A -.2893(4) -.0643(4) .7524(2) .049 Uiso calc R 1 . H
H30B -.1957(4) .0076(4) .7285(2) .049 Uiso calc R 1 . H
C31 -.2107(6) -.0169(5) .8125(2) .084(2) Uani d . 1 . C
H31A -.2284(6) -.0767(5) .8380(2) .100 Uiso calc R 1 . H
H31B -.1363(6) -.0041(5) .8141(2) .100 Uiso calc R 1 . H
C32 -.2794(7) .0744(6) .8295(3) .087(2) Uani d . 1 . C
H32A -.3541(7) .0574(6) .8341(3) .105 Uiso calc R 1 . H
H32B -.2707(7) .1313(6) .8012(3) .105 Uiso calc R 1 . H
C33 -.2593(6) .1156(6) .8812(2) .078(2) Uani d . 1 . C
H33A -.2039(6) .1647(6) .8710(2) .094 Uiso calc R 1 . H
H33B -.3254(6) .1581(6) .8949(2) .094 Uiso calc R 1 . H
C34 -.2281(9) .0489(5) .9259(3) .123(4) Uani d . 1 . C
H34A -.1599(9) .0089(5) .9130(3) .148 Uiso calc R 1 . H
H34B -.2815(9) -.0025(5) .9354(3) .148 Uiso calc R 1 . H
C35 -.2138(5) .0924(5) .9769(2) .067(2) Uani d . 1 . C
H35A -.1613(5) .1446(5) .9672(2) .080 Uiso calc R 1 . H
H35B -.2824(5) .1318(5) .9899(2) .080 Uiso calc R 1 . H
C36 -.1818(9) .0283(5) 1.0219(3) .144(5) Uani d . 1 . C
H36A -.1134(9) -.0117(5) 1.0092(3) .173 Uiso calc R 1 . H
H36B -.2348(9) -.0233(5) 1.0322(3) .173 Uiso calc R 1 . H
C37 -.1672(5) .0746(5) 1.0719(2) .060(2) Uani d . 1 . C
H37A -.1162(5) .1280(5) 1.0613(2) .072 Uiso calc R 1 . H
H37B -.2363(5) .1127(5) 1.0852(2) .072 Uiso calc R 1 . H
C38 -.1315(9) .0108(6) 1.1173(3) .140(4) Uani d . 1 . C
H38A -.0611(9) -.0257(6) 1.1047(3) .168 Uiso calc R 1 . H
H38B -.1813(9) -.0436(6) 1.1279(3) .168 Uiso calc R 1 . H
C39 -.1213(5) .0624(5) 1.1662(2) .071(2) Uani d . 1 . C
H39A -.112(3) .0087(5) 1.1948(5) .107 Uiso calc R 1 . H
H39B -.1858(14) .109(2) 1.1764(9) .107 Uiso calc R 1 . H
H39C -.060(2) .103(3) 1.1591(5) .107 Uiso calc R 1 . H
C40 .1695(4) -.3959(4) .7871(2) .0363(13) Uani d . 1 . C
H40A .1765(4) -.3198(4) .7834(2) .044 Uiso calc R 1 . H
H40B .0951(4) -.4063(4) .8026(2) .044 Uiso calc R 1 . H
C41 .2448(4) -.4494(4) .8253(2) .0329(13) Uani d . 1 . C
H41A .2265(4) -.5219(4) .8352(2) .039 Uiso calc R 1 . H
H41B .3189(4) -.4530(4) .8066(2) .039 Uiso calc R 1 . H
C42 .2388(4) -.3921(4) .8760(2) .0421(14) Uani d . 1 . C
H42A .2731(4) -.3264(4) .8668(2) .050 Uiso calc R 1 . H
H42B .1630(4) -.3732(4) .8899(2) .050 Uiso calc R 1 . H
C43 .2917(4) -.4554(4) .9200(2) .0380(14) Uani d . 1 . C
H43A .2548(4) -.5194(4) .9303(2) .046 Uiso calc R 1 . H
H43B .3662(4) -.4777(4) .9053(2) .046 Uiso calc R 1 . H
C44 .2925(5) -.3998(4) .9693(2) .0429(14) Uani d . 1 . C
H44A .2192(5) -.3698(4) .9816(2) .051 Uiso calc R 1 . H
H44B .3374(5) -.3410(4) .9600(2) .051 Uiso calc R 1 . H
C45 .3334(4) -.4685(4) 1.0152(2) .0382(14) Uani d . 1 . C
H45A .4055(4) -.5008(4) 1.0023(2) .046 Uiso calc R 1 . H
H45B .2867(4) -.5257(4) 1.0253(2) .046 Uiso calc R 1 . H
C46 .3391(5) -.4134(4) 1.0650(2) .0456(15) Uani d . 1 . C
H46A .2691(5) -.3745(4) 1.0760(2) .055 Uiso calc R 1 . H
H46B .3922(5) -.3616(4) 1.0561(2) .055 Uiso calc R 1 . H
C47 .3687(4) -.4868(4) 1.1120(2) .0404(14) Uani d . 1 . C
H47A .4375(4) -.5274(4) 1.1007(2) .048 Uiso calc R 1 . H
H47B .3142(4) -.5370(4) 1.1217(2) .048 Uiso calc R 1 . H
C48 .3782(5) -.4314(4) 1.1613(2) .0449(15) Uani d . 1 . C
H48A .3104(5) -.3886(4) 1.1719(2) .054 Uiso calc R 1 . H
H48B .4347(5) -.3833(4) 1.1520(2) .054 Uiso calc R 1 . H
C49 .4038(5) -.5062(5) 1.2094(2) .051(2) Uani d . 1 . C
H49A .4687(5) -.5528(5) 1.1983(2) .062 Uiso calc R 1 . H
H49B .4194(5) -.4641(5) 1.2369(2) .062 Uiso calc R 1 . H
C50 .3129(5) -.5741(5) 1.2333(2) .060(2) Uani d . 1 . C
H50A .3322(13) -.616(2) 1.2646(8) .089 Uiso calc R 1 . H
H50B .3013(19) -.6208(19) 1.2073(5) .089 Uiso calc R 1 . H
H50C .2475(8) -.5287(5) 1.2431(12) .089 Uiso calc R 1 . H
C51 .4288(4) -.1119(4) .7281(2) .0304(12) Uani d . 1 . C
H51A .4467(4) -.0387(4) .7251(2) .036 Uiso calc R 1 . H
H51B .3517(4) -.1121(4) .7412(2) .036 Uiso calc R 1 . H
C52 .4923(4) -.1772(4) .7685(2) .0332(13) Uani d . 1 . C
H52A .4721(4) -.2498(4) .7726(2) .040 Uiso calc R 1 . H
H52B .5693(4) -.1796(4) .7548(2) .040 Uiso calc R 1 . H
C53 .4715(4) -.1312(4) .8233(2) .0378(14) Uani d . 1 . C
H53A .4942(4) -.0596(4) .8191(2) .045 Uiso calc R 1 . H
H53B .3940(4) -.1260(4) .8361(2) .045 Uiso calc R 1 . H
C54 .5300(4) -.1967(4) .8654(2) .0406(14) Uani d . 1 . C
H54A .5066(4) -.2681(4) .8700(2) .049 Uiso calc R 1 . H
H54B .6074(4) -.2026(4) .8525(2) .049 Uiso calc R 1 . H
C55 .5093(4) -.1490(4) .9196(2) .0395(14) Uani d . 1 . C
H55A .4320(4) -.1445(4) .9328(2) .047 Uiso calc R 1 . H
H55B .5312(4) -.0770(4) .9148(2) .047 Uiso calc R 1 . H
C56 .5699(5) -.2131(4) .9617(2) .0438(15) Uani d . 1 . C
H56A .5467(5) -.2846(4) .9671(2) .053 Uiso calc R 1 . H
H56B .6470(5) -.2191(4) .9481(2) .053 Uiso calc R 1 . H
C57 .5516(5) -.1643(4) 1.0158(2) .049(2) Uani d . 1 . C
H57A .5757(5) -.0931(4) 1.0104(2) .059 Uiso calc R 1 . H
H57B .4744(5) -.1573(4) 1.0291(2) .059 Uiso calc R 1 . H
C58 .6096(5) -.2274(4) 1.0580(2) .047(2) Uani d . 1 . C
H58A .6869(5) -.2336(4) 1.0448(2) .056 Uiso calc R 1 . H
H58B .5863(5) -.2988(4) 1.0630(2) .056 Uiso calc R 1 . H
C59 .5908(5) -.1801(5) 1.1122(2) .058(2) Uani d . 1 . C
H59A .6153(5) -.1092(5) 1.1074(2) .070 Uiso calc R 1 . H
H59B .5134(5) -.1729(5) 1.1252(2) .070 Uiso calc R 1 . H
C60 .6482(5) -.2455(4) 1.1545(2) .054(2) Uani d . 1 . C
H60A .6247(5) -.3167(4) 1.1590(2) .065 Uiso calc R 1 . H
H60B .7258(5) -.2516(4) 1.1419(2) .065 Uiso calc R 1 . H
C61 .6271(7) -.1982(6) 1.2087(2) .101(3) Uani d . 1 . C
H61A .662(4) -.245(2) 1.2341(6) .152 Uiso calc R 1 . H
H61B .5503(8) -.190(4) 1.2210(10) .152 Uiso calc R 1 . H
H61C .656(4) -.130(2) 1.2053(5) .152 Uiso calc R 1 . H
C62 .1266(4) .1384(4) .6844(2) .0336(13) Uani d . 1 . C
H62A .1227(4) .0749(4) .7089(2) .040 Uiso calc R 1 . H
H62B .1926(4) .1694(4) .6874(2) .040 Uiso calc R 1 . H
C63 .0297(4) .2179(4) .7023(2) .0353(13) Uani d . 1 . C
H63A -.0369(4) .1835(4) .7056(2) .042 Uiso calc R 1 . H
H63B .0264(4) .2773(4) .6753(2) .042 Uiso calc R 1 . H
C64 .0389(4) .2597(4) .7562(2) .0364(13) Uani d . 1 . C
H64A .0458(4) .1995(4) .7825(2) .044 Uiso calc R 1 . H
H64B .1046(4) .2958(4) .7522(2) .044 Uiso calc R 1 . H
C65 -.0569(4) .3358(4) .7774(2) .0396(14) Uani d . 1 . C
H65A -.1208(4) .2971(4) .7872(2) .048 Uiso calc R 1 . H
H65B -.0711(4) .3904(4) .7493(2) .048 Uiso calc R 1 . H
C66 -.0362(5) .3890(4) .8266(2) .0417(14) Uani d . 1 . C
H66A .0235(5) .4329(4) .8154(2) .050 Uiso calc R 1 . H
H66B -.1001(5) .4361(4) .8386(2) .050 Uiso calc R 1 . H
C67 -.0101(4) .3154(4) .8736(2) .0395(14) Uani d . 1 . C
H67A .0550(4) .2696(4) .8620(2) .047 Uiso calc R 1 . H
H67B -.0689(4) .2701(4) .8843(2) .047 Uiso calc R 1 . H
C68 .0070(4) .3685(4) .9219(2) .0405(14) Uani d . 1 . C
H68A .0634(4) .4163(4) .9109(2) .049 Uiso calc R 1 . H
H68B -.0594(4) .4116(4) .9346(2) .049 Uiso calc R 1 . H
C69 .0379(5) .2941(4) .9676(2) .047(2) Uani d . 1 . C
H69A .1024(5) .2491(4) .9542(2) .056 Uiso calc R 1 . H
H69B -.0200(5) .2481(4) .9791(2) .056 Uiso calc R 1 . H
C70 .0599(4) .3439(4) 1.0162(2) .0405(14) Uani d . 1 . C
H70A .1188(4) .3888(4) 1.0049(2) .049 Uiso calc R 1 . H
H70B -.0040(4) .3899(4) 1.0293(2) .049 Uiso calc R 1 . H
C71 .0885(5) .2691(5) 1.0614(2) .055(2) Uani d . 1 . C
H71A .1513(5) .2219(5) 1.0481(2) .065 Uiso calc R 1 . H
H71B .0288(5) .2255(5) 1.0733(2) .065 Uiso calc R 1 . H
C72 .1134(5) .3192(4) 1.1094(2) .051(2) Uani d . 1 . C
H72A .125(3) .2646(5) 1.1374(5) .076 Uiso calc R 1 . H
H72B .0535(12) .3690(19) 1.1221(8) .076 Uiso calc R 1 . H
H72C .1777(16) .356(2) 1.0992(4) .076 Uiso calc R 1 . H
O4 -.1401(3) -.3196(3) .60264(14) .0488(10) Uani d . 1 . O
H4 -.166(3) -.3732(6) .5964(18) .073 Uiso calc R 1 . H
O6 .1543(3) -.5607(3) .64314(15) .0514(10) Uani d . 1 . O
H6 .2123(18) -.561(2) .654(2) .077 Uiso calc R 1 . H
O10 .3551(3) -.5870(3) .67834(13) .0402(9) Uani d . 1 . O
H10 .399(3) -.6193(13) .6562(16) .060 Uiso calc R 1 . H
O12 .6015(3) -.3150(3) .62337(12) .0374(9) Uani d . 1 . O
H12 .6355(19) -.3626(15) .6059(17) .056 Uiso calc R 1 . H
O16 .5264(3) -.1490(3) .55522(11) .0397(9) Uani d . 1 . O
H16 .552(3) -.184(3) .5798(2) .060 Uiso calc R 1 . H
O18 .2327(3) .0907(3) .51411(11) .0396(9) Uani d . 1 . O
H18 .174(2) .120(4) .5274(3) .059 Uiso calc R 1 . H
O22 .0210(3) .1619(3) .53895(12) .0372(9) Uani d . 1 . O
H22 -.0304(3) .200(3) .5291(17) .056 Uiso calc R 1 . H
O24 -.2234(3) -.1095(3) .59256(12) .0357(9) Uani d . 1 . O
H24 -.2048(12) -.1737(5) .5927(19) .054 Uiso calc R 1 . H
O1S -.2571(3) -.4442(3) .55946(13) .0544(11) Uani d . 1 . O
H1S -.273(5) -.5061(18) .5628(4) .082 Uiso calc R 1 . H
O2S -.1314(4) -.7345(4) .4910(2) .0753(14) Uani d . 1 . O
H2S -.1818(7) -.721(6) .5152(12) .113 Uiso calc R 1 . H
O3S .5105(4) -.7083(3) .6187(2) .0728(13) Uani d . 1 . O
H3S .512(7) -.7080(13) .6509(6) .109 Uiso calc R 1 . H
O4S .7282(4) -.6603(4) .5844(2) .0681(12) Uani d . 1 . O
H4S .743(4) -.602(3) .5701(19) .102 Uiso calc R 1 . H
C1S -.2457(9) -.4007(9) .4959(3) .155(4) Uani d U 1 . C
H1S1 -.2287(9) -.3271(9) .4901(3) .186 Uiso calc R 1 . H
H1S2 -.1927(9) -.4451(9) .4733(3) .186 Uiso calc R 1 . H
C2S -.3638(10) -.4133(10) .4883(4) .212(6) Uani d U 1 . C
H2S1 -.378(3) -.376(7) .455(2) .318 Uiso calc R 1 . H
H2S2 -.4133(11) -.384(8) .518(2) .318 Uiso calc R 1 . H
H2S3 -.373(3) -.4875(10) .488(4) .318 Uiso calc R 1 . H
C3S -.1747(6) -.7683(5) .4443(2) .063(2) Uani d . 1 . C
H3S1 -.1901(6) -.8423(5) .4501(2) .076 Uiso calc R 1 . H
H3S2 -.1232(6) -.7594(5) .4116(2) .076 Uiso calc R 1 . H
C4S -.2782(6) -.6951(6) .4412(3) .084(2) Uani d . 1 . C
H4S1 -.2603(6) -.6231(7) .4320(17) .125 Uiso calc R 1 . H
H4S2 -.3243(16) -.699(3) .4754(6) .125 Uiso calc R 1 . H
H4S3 -.3153(18) -.717(2) .4143(12) .125 Uiso calc R 1 . H
C5S .4990(6) -.8145(6) .6060(3) .097(3) Uani d . 1 . C
H5S1 .4997(6) -.8150(6) .5676(3) .116 Uiso calc R 1 . H
H5S2 .4295(6) -.8359(6) .6240(3) .116 Uiso calc R 1 . H
C6S .5866(5) -.8919(5) .6223(3) .083(2) Uani d . 1 . C
H6S1 .6553(6) -.8730(19) .6032(13) .124 Uiso calc R 1 . H
H6S2 .5749(19) -.9620(7) .6142(15) .124 Uiso calc R 1 . H
H6S3 .587(2) -.891(2) .6602(4) .124 Uiso calc R 1 . H
C7S .7932(5) -.6907(6) .6253(2) .075(2) Uani d . 1 . C
H7S1 .8625(5) -.6612(6) .6152(2) .090 Uiso calc R 1 . H
H7S2 .8070(5) -.7678(6) .6285(2) .090 Uiso calc R 1 . H
C8S .7417(7) -.6545(8) .6766(3) .130(4) Uani d U 1 . C
H8S1 .737(5) -.5780(8) .6750(9) .195 Uiso calc R 1 . H
H8S2 .784(3) -.684(5) .7039(5) .195 Uiso calc R 1 . H
H8S3 .670(2) -.678(5) .6850(13) .195 Uiso calc R 1 . H

loop_
_atom_type_symbol
_atom_type_description
_atom_type_scat_dispersion_real
_atom_type_scat_dispersion_imag
_atom_type_scat_source
C C 0.0033 0.0016 'International Tables Vol C Tables 4.2.6.8 and 6.1.1.4'
H H 0.0000 0.0000 'International Tables Vol C Tables 4.2.6.8 and 6.1.1.4'
O O 0.0106 0.0060 'International Tables Vol C Tables 4.2.6.8 and 6.1.1.4'

loop_
_geom_angle_atom_site_label_1
_geom_angle_atom_site_label_2
_geom_angle_atom_site_label_3
_geom_angle
_geom_angle_publ_flag
C28 C1 C24 116.3(4) y
C28 C1 C2 121.7(4) y
C24 C1 C2 122.0(5) y
C3 C2 C1 111.1(3) y
C3 C2 C29 113.8(4) y
C1 C2 C29 111.2(4) y
C3 C2 H2 106.8(3) ?
C1 C2 H2 106.8(3) ?
C29 C2 H2 106.8(3) ?
C25 C3 C4 115.3(5) y
C25 C3 C2 122.9(5) y
C4 C3 C2 121.7(5) y
C5 C4 O4 118.8(5) y
C5 C4 C3 121.3(5) y
O4 C4 C3 120.0(5) y
C4 C5 C6 120.9(5) y
C4 C5 H5 119.5(3) ?
C6 C5 H5 119.5(3) ?
O6 C6 C5 115.6(5) y
O6 C6 C7 124.0(5) y
C5 C6 C7 120.4(5) y
C25 C7 C6 116.8(5) y
C25 C7 C8 121.7(5) y
C6 C7 C8 121.5(5) y
C7 C8 C9 112.4(3) y
C7 C8 C40 113.6(4) y
C9 C8 C40 111.4(4) y
C7 C8 H8 106.3(3) ?
C9 C8 H8 106.3(3) ?
C40 C8 H8 106.3(3) ?
C10 C9 C26 116.9(4) y
C10 C9 C8 123.2(5) y
C26 C9 C8 119.9(4) y
O10 C10 C9 117.9(4) y
O10 C10 C11 120.9(5) y
C9 C10 C11 121.2(5) y
C12 C11 C10 119.7(5) y
C12 C11 H11 120.1(3) ?
C10 C11 H11 120.1(3) ?
C11 C12 O12 122.1(4) y
C11 C12 C13 121.4(4) y
O12 C12 C13 116.4(5) y
C26 C13 C12 116.3(5) y
C26 C13 C14 122.1(4) y
C12 C13 C14 121.6(4) y
C15 C14 C13 109.8(4) y
C15 C14 C51 113.2(4) y
C13 C14 C51 111.8(3) y
C15 C14 H14 107.3(2) ?
C13 C14 H14 107.3(3) ?
C51 C14 H14 107.3(3) ?
C27 C15 C16 116.3(4) y
C27 C15 C14 122.6(4) y
C16 C15 C14 121.1(4) y
O16 C16 C17 115.8(4) y
O16 C16 C15 123.4(4) y
C17 C16 C15 120.8(5) y
C18 C17 C16 120.3(4) y
C18 C17 H17 119.8(3) ?
C16 C17 H17 119.8(3) ?
C17 C18 C19 121.9(4) y
C17 C18 O18 116.6(4) y
C19 C18 O18 121.5(4) y
C18 C19 C27 115.6(5) y
C18 C19 C20 122.6(4) y
C27 C19 C20 121.8(4) y
C21 C20 C19 110.5(4) y
C21 C20 C62 113.2(4) y
C19 C20 C62 113.4(4) y
C21 C20 H20 106.4(2) ?
C19 C20 H20 106.4(2) ?
C62 C20 H20 106.4(2) ?
C28 C21 C22 115.4(5) y
C28 C21 C20 122.3(4) y
C22 C21 C20 122.3(4) y
C23 C22 O22 120.4(4) y
C23 C22 C21 122.5(4) y
O22 C22 C21 117.0(5) y
C24 C23 C22 119.3(4) y
C24 C23 H23 120.3(3) ?
C22 C23 H23 120.3(3) ?
O24 C24 C23 120.2(4) y
O24 C24 C1 118.5(4) y
C23 C24 C1 121.3(5) y
C7 C25 C3 125.3(5) y
C7 C25 H25 117.3(3) ?
C3 C25 H25 117.3(3) ?
C13 C26 C9 124.4(5) y
C13 C26 H26 117.8(3) ?
C9 C26 H26 117.8(3) ?
C15 C27 C19 125.0(4) y
C15 C27 H27 117.5(2) ?
C19 C27 H27 117.5(3) ?
C21 C28 C1 125.2(4) y
C21 C28 H28 117.4(3) ?
C1 C28 H28 117.4(2) ?
C30 C29 C2 115.0(4) ?
C30 C29 H29A 108.5(3) ?
C2 C29 H29A 108.5(2) ?
C30 C29 H29B 108.5(3) ?
C2 C29 H29B 108.5(3) ?
H29A C29 H29B 107.5 ?
C29 C30 C31 109.7(4) ?
C29 C30 H30A 109.7(3) ?
C31 C30 H30A 109.7(3) ?
C29 C30 H30B 109.7(3) ?
C31 C30 H30B 109.7(3) ?
H30A C30 H30B 108.2 ?
C32 C31 C30 116.6(6) ?
C32 C31 H31A 108.1(4) ?
C30 C31 H31A 108.1(3) ?
C32 C31 H31B 108.1(5) ?
C30 C31 H31B 108.1(3) ?
H31A C31 H31B 107.3 ?
C31 C32 C33 115.3(6) ?
C31 C32 H32A 108.4(5) ?
C33 C32 H32A 108.4(4) ?
C31 C32 H32B 108.4(4) ?
C33 C32 H32B 108.4(4) ?
H32A C32 H32B 107.5 ?
C34 C33 C32 124.2(6) ?
C34 C33 H33A 106.3(5) ?
C32 C33 H33A 106.3(4) ?
C34 C33 H33B 106.3(5) ?
C32 C33 H33B 106.3(4) ?
H33A C33 H33B 106.4 ?
C33 C34 C35 122.4(6) ?
C33 C34 H34A 106.7(5) ?
C35 C34 H34A 106.7(5) ?
C33 C34 H34B 106.7(5) ?
C35 C34 H34B 106.7(4) ?
H34A C34 H34B 106.6 ?
C36 C35 C34 123.8(6) ?
C36 C35 H35A 106.4(5) ?
C34 C35 H35A 106.4(4) ?
C36 C35 H35B 106.4(5) ?
C34 C35 H35B 106.4(5) ?
H35A C35 H35B 106.5 ?
C35 C36 C37 122.2(6) ?
C35 C36 H36A 106.8(5) ?
C37 C36 H36A 106.8(5) ?
C35 C36 H36B 106.8(5) ?
C37 C36 H36B 106.8(4) ?
H36A C36 H36B 106.6 ?
C38 C37 C36 122.9(6) ?
C38 C37 H37A 106.6(5) ?
C36 C37 H37A 106.6(4) ?
C38 C37 H37B 106.6(4) ?
C36 C37 H37B 106.6(5) ?
H37A C37 H37B 106.6 ?
C37 C38 C39 119.8(6) ?
C37 C38 H38A 107.4(4) ?
C39 C38 H38A 107.4(5) ?
C37 C38 H38B 107.4(5) ?
C39 C38 H38B 107.4(4) ?
H38A C38 H38B 106.9 ?
C38 C39 H39A 109.5(4) ?
C38 C39 H39B 109.5(5) ?
H39A C39 H39B 109.5 ?
C38 C39 H39C 109.5(5) ?
H39A C39 H39C 109.5 ?
H39B C39 H39C 109.5 ?
C41 C40 C8 113.1(4) ?
C41 C40 H40A 109.0(3) ?
C8 C40 H40A 109.0(3) ?
C41 C40 H40B 109.0(2) ?
C8 C40 H40B 109.0(3) ?
H40A C40 H40B 107.8 ?
C42 C41 C40 113.6(4) ?
C42 C41 H41A 108.8(3) ?
C40 C41 H41A 108.8(3) ?
C42 C41 H41B 108.8(3) ?
C40 C41 H41B 108.8(2) ?
H41A C41 H41B 107.7 ?
C43 C42 C41 114.8(5) ?
C43 C42 H42A 108.6(3) ?
C41 C42 H42A 108.6(3) ?
C43 C42 H42B 108.6(3) ?
C41 C42 H42B 108.6(3) ?
H42A C42 H42B 107.5 ?
C44 C43 C42 116.3(5) ?
C44 C43 H43A 108.2(3) ?
C42 C43 H43A 108.2(3) ?
C44 C43 H43B 108.2(3) ?
C42 C43 H43B 108.2(3) ?
H43A C43 H43B 107.4 ?
C43 C44 C45 115.4(5) ?
C43 C44 H44A 108.4(3) ?
C45 C44 H44A 108.4(3) ?
C43 C44 H44B 108.4(3) ?
C45 C44 H44B 108.4(3) ?
H44A C44 H44B 107.5 ?
C44 C45 C46 116.6(5) ?
C44 C45 H45A 108.2(3) ?
C46 C45 H45A 108.2(3) ?
C44 C45 H45B 108.2(3) ?
C46 C45 H45B 108.2(3) ?
H45A C45 H45B 107.3 ?
C45 C46 C47 114.8(5) ?
C45 C46 H46A 108.6(3) ?
C47 C46 H46A 108.6(3) ?
C45 C46 H46B 108.6(3) ?
C47 C46 H46B 108.6(3) ?
H46A C46 H46B 107.5 ?
C46 C47 C48 114.9(5) ?
C46 C47 H47A 108.5(3) ?
C48 C47 H47A 108.5(3) ?
C46 C47 H47B 108.5(3) ?
C48 C47 H47B 108.5(3) ?
H47A C47 H47B 107.5 ?
C47 C48 C49 114.7(5) ?
C47 C48 H48A 108.6(3) ?
C49 C48 H48A 108.6(3) ?
C47 C48 H48B 108.6(3) ?
C49 C48 H48B 108.6(3) ?
H48A C48 H48B 107.6 ?
C50 C49 C48 113.7(5) ?
C50 C49 H49A 108.8(3) ?
C48 C49 H49A 108.8(3) ?
C50 C49 H49B 108.8(3) ?
C48 C49 H49B 108.8(3) ?
H49A C49 H49B 107.7 ?
C49 C50 H50A 109.5(3) ?
C49 C50 H50B 109.5(3) ?
H50A C50 H50B 109.5 ?
C49 C50 H50C 109.5(3) ?
H50A C50 H50C 109.5 ?
H50B C50 H50C 109.5 ?
C52 C51 C14 112.7(4) ?
C52 C51 H51A 109.1(3) ?
C14 C51 H51A 109.1(2) ?
C52 C51 H51B 109.1(3) ?
C14 C51 H51B 109.1(3) ?
H51A C51 H51B 107.8 ?
C53 C52 C51 112.4(4) ?
C53 C52 H52A 109.1(3) ?
C51 C52 H52A 109.1(3) ?
C53 C52 H52B 109.1(3) ?
C51 C52 H52B 109.1(3) ?
H52A C52 H52B 107.9 ?
C54 C53 C52 114.0(4) ?
C54 C53 H53A 108.8(3) ?
C52 C53 H53A 108.8(3) ?
C54 C53 H53B 108.8(3) ?
C52 C53 H53B 108.8(3) ?
H53A C53 H53B 107.6 ?
C55 C54 C53 113.3(5) ?
C55 C54 H54A 108.9(3) ?
C53 C54 H54A 108.9(3) ?
C55 C54 H54B 108.9(3) ?
C53 C54 H54B 108.9(3) ?
H54A C54 H54B 107.7 ?
C54 C55 C56 113.5(5) ?
C54 C55 H55A 108.9(3) ?
C56 C55 H55A 108.9(3) ?
C54 C55 H55B 108.9(3) ?
C56 C55 H55B 108.9(3) ?
H55A C55 H55B 107.7 ?
C57 C56 C55 113.8(5) ?
C57 C56 H56A 108.8(3) ?
C55 C56 H56A 108.8(3) ?
C57 C56 H56B 108.8(3) ?
C55 C56 H56B 108.8(3) ?
H56A C56 H56B 107.7 ?
C58 C57 C56 114.4(5) ?
C58 C57 H57A 108.7(3) ?
C56 C57 H57A 108.7(3) ?
C58 C57 H57B 108.7(3) ?
C56 C57 H57B 108.7(3) ?
H57A C57 H57B 107.6 ?
C57 C58 C59 114.8(5) ?
C57 C58 H58A 108.6(3) ?
C59 C58 H58A 108.6(3) ?
C57 C58 H58B 108.6(3) ?
C59 C58 H58B 108.6(3) ?
H58A C58 H58B 107.5 ?
C60 C59 C58 114.2(5) ?
C60 C59 H59A 108.7(3) ?
C58 C59 H59A 108.7(3) ?
C60 C59 H59B 108.7(3) ?
C58 C59 H59B 108.7(3) ?
H59A C59 H59B 107.6 ?
C61 C60 C59 113.6(5) ?
C61 C60 H60A 108.8(4) ?
C59 C60 H60A 108.8(3) ?
C61 C60 H60B 108.8(4) ?
C59 C60 H60B 108.8(3) ?
H60A C60 H60B 107.7 ?
C60 C61 H61A 109.5(3) ?
C60 C61 H61B 109.5(4) ?
H61A C61 H61B 109.5 ?
C60 C61 H61C 109.5(4) ?
H61A C61 H61C 109.5 ?
H61B C61 H61C 109.5 ?
C63 C62 C20 115.3(4) ?
C63 C62 H62A 108.4(2) ?
C20 C62 H62A 108.4(2) ?
C63 C62 H62B 108.4(3) ?
C20 C62 H62B 108.4(3) ?
H62A C62 H62B 107.5 ?
C62 C63 C64 111.0(4) ?
C62 C63 H63A 109.4(3) ?
C64 C63 H63A 109.4(3) ?
C62 C63 H63B 109.4(2) ?
C64 C63 H63B 109.4(3) ?
H63A C63 H63B 108.0 ?
C65 C64 C63 113.8(4) ?
C65 C64 H64A 108.8(3) ?
C63 C64 H64A 108.8(3) ?
C65 C64 H64B 108.8(3) ?
C63 C64 H64B 108.8(3) ?
H64A C64 H64B 107.7 ?
C64 C65 C66 111.8(4) ?
C64 C65 H65A 109.2(3) ?
C66 C65 H65A 109.2(3) ?
C64 C65 H65B 109.2(2) ?
C66 C65 H65B 109.2(3) ?
H65A C65 H65B 107.9 ?
C67 C66 C65 116.2(4) ?
C67 C66 H66A 108.2(3) ?
C65 C66 H66A 108.2(3) ?
C67 C66 H66B 108.2(3) ?
C65 C66 H66B 108.2(3) ?
H66A C66 H66B 107.4 ?
C66 C67 C68 115.6(4) ?
C66 C67 H67A 108.4(3) ?
C68 C67 H67A 108.4(3) ?
C66 C67 H67B 108.4(3) ?
C68 C67 H67B 108.4(3) ?
H67A C67 H67B 107.4 ?
C69 C68 C67 115.1(5) ?
C69 C68 H68A 108.5(3) ?
C67 C68 H68A 108.5(3) ?
C69 C68 H68B 108.5(3) ?
C67 C68 H68B 108.5(3) ?
H68A C68 H68B 107.5 ?
C68 C69 C70 117.0(5) ?
C68 C69 H69A 108.0(3) ?
C70 C69 H69A 108.0(3) ?
C68 C69 H69B 108.0(3) ?
C70 C69 H69B 108.0(3) ?
H69A C69 H69B 107.3 ?
C71 C70 C69 116.3(5) ?
C71 C70 H70A 108.2(3) ?
C69 C70 H70A 108.2(3) ?
C71 C70 H70B 108.2(3) ?
C69 C70 H70B 108.2(3) ?
H70A C70 H70B 107.4 ?
C70 C71 C72 116.1(5) ?
C70 C71 H71A 108.3(3) ?
C72 C71 H71A 108.3(3) ?
C70 C71 H71B 108.3(3) ?
C72 C71 H71B 108.3(3) ?
H71A C71 H71B 107.4 ?
C71 C72 H72A 109.5(3) ?
C71 C72 H72B 109.5(3) ?
H72A C72 H72B 109.5 ?
C71 C72 H72C 109.5(3) ?
H72A C72 H72C 109.5 ?
H72B C72 H72C 109.5 ?
C4 O4 H4 109.5(3) ?
C6 O6 H6 109.5(3) ?
C10 O10 H10 109.5(2) ?
C12 O12 H12 109.5(3) ?
C16 O16 H16 109.5(2) ?
C18 O18 H18 109.5(2) ?
C22 O22 H22 109.5(2) ?
C24 O24 H24 109.5(2) ?
C1S O1S H1S 109.5(4) ?
C3S O2S H2S 109.5(3) ?
C5S O3S H3S 109.5(4) ?
C7S O4S H4S 109.5(4) ?
C2S C1S O1S 97.1(8) ?
C2S C1S H1S1 112.3(7) ?
O1S C1S H1S1 112.3(4) ?
C2S C1S H1S2 112.3(5) ?
O1S C1S H1S2 112.3(4) ?
H1S1 C1S H1S2 109.9 ?
C1S C2S H2S1 109.5(6) ?
C1S C2S H2S2 109.5(5) ?
H2S1 C2S H2S2 109.5 ?
C1S C2S H2S3 109.5(7) ?
H2S1 C2S H2S3 109.5 ?
H2S2 C2S H2S3 109.5 ?
O2S C3S C4S 104.5(5) ?
O2S C3S H3S1 110.9(3) ?
C4S C3S H3S1 110.9(4) ?
O2S C3S H3S2 110.9(3) ?
C4S C3S H3S2 110.9(3) ?
H3S1 C3S H3S2 108.9 ?
C3S C4S H4S1 109.5(4) ?
C3S C4S H4S2 109.5(3) ?
H4S1 C4S H4S2 109.5 ?
C3S C4S H4S3 109.5(4) ?
H4S1 C4S H4S3 109.5 ?
H4S2 C4S H4S3 109.5 ?
O3S C5S C6S 111.9(6) ?
O3S C5S H5S1 109.2(4) ?
C6S C5S H5S1 109.2(4) ?
O3S C5S H5S2 109.2(4) ?
C6S C5S H5S2 109.2(4) ?
H5S1 C5S H5S2 107.9 ?
C5S C6S H6S1 109.5(4) ?
C5S C6S H6S2 109.5(4) ?
H6S1 C6S H6S2 109.5 ?
C5S C6S H6S3 109.5(4) ?
H6S1 C6S H6S3 109.5 ?
H6S2 C6S H6S3 109.5 ?
O4S C7S C8S 112.1(6) ?
O4S C7S H7S1 109.2(3) ?
C8S C7S H7S1 109.2(5) ?
O4S C7S H7S2 109.2(4) ?
C8S C7S H7S2 109.2(5) ?
H7S1 C7S H7S2 107.9 ?
C7S C8S H8S1 109.5(5) ?
C7S C8S H8S2 109.5(4) ?
H8S1 C8S H8S2 109.5 ?
C7S C8S H8S3 109.5(4) ?
H8S1 C8S H8S3 109.5 ?
H8S2 C8S H8S3 109.5 ?

loop_
_geom_bond_atom_site_label_1
_geom_bond_atom_site_label_2
_geom_bond_site_symmetry_2
_geom_bond_distance
_geom_bond_publ_flag
C1 C28 . 1.394(6) y
C1 C24 . 1.401(6) y
C1 C2 . 1.524(6) y
C2 C3 . 1.521(7) y
C2 C29 . 1.536(6) y
C2 H2 . .98 ?
C3 C25 . 1.393(6) y
C3 C4 . 1.410(7) y
C4 C5 . 1.378(7) y
C4 O4 . 1.387(6) y
C5 C6 . 1.387(7) y
C5 H5 . .93 ?
C6 O6 . 1.373(6) y
C6 C7 . 1.396(7) y
C7 C25 . 1.387(7) y
C7 C8 . 1.517(6) y
C8 C9 . 1.523(6) y
C8 C40 . 1.530(6) y
C8 H8 . .98 ?
C9 C10 . 1.383(6) y
C9 C26 . 1.393(6) y
C10 O10 . 1.373(6) y
C10 C11 . 1.385(6) y
C11 C12 . 1.385(7) y
C11 H11 . .93 ?
C12 O12 . 1.394(5) y
C12 C13 . 1.397(6) y
C13 C26 . 1.379(6) y
C13 C14 . 1.532(6) y
C14 C15 . 1.532(6) y
C14 C51 . 1.544(6) y
C14 H14 . .98 ?
C15 C27 . 1.388(6) y
C15 C16 . 1.391(5) y
C16 O16 . 1.383(5) y
C16 C17 . 1.389(6) y
C17 C18 . 1.369(6) y
C17 H17 . .93 ?
C18 C19 . 1.391(6) y
C18 O18 . 1.400(5) y
C19 C27 . 1.393(6) y
C19 C20 . 1.517(6) y
C20 C21 . 1.516(6) y
C20 C62 . 1.530(6) y
C20 H20 . .98 ?
C21 C28 . 1.387(6) y
C21 C22 . 1.398(6) y
C22 C23 . 1.386(6) y
C22 O22 . 1.390(5) y
C23 C24 . 1.385(6) y
C23 H23 . .93 ?
C24 O24 . 1.379(5) y
C25 H25 . .93 ?
C26 H26 . .93 ?
C27 H27 . .93 ?
C28 H28 . .93 ?
C29 C30 . 1.503(7) ?
C29 H29A . .97 ?
C29 H29B . .97 ?
C30 C31 . 1.566(7) ?
C30 H30A . .97 ?
C30 H30B . .97 ?
C31 C32 . 1.420(8) ?
C31 H31A . .97 ?
C31 H31B . .97 ?
C32 C33 . 1.520(8) ?
C32 H32A . .97 ?
C32 H32B . .97 ?
C33 C34 . 1.430(9) ?
C33 H33A . .97 ?
C33 H33B . .97 ?
C34 C35 . 1.493(8) ?
C34 H34A . .97 ?
C34 H34B . .97 ?
C35 C36 . 1.423(8) ?
C35 H35A . .97 ?
C35 H35B . .97 ?
C36 C37 . 1.486(8) ?
C36 H36A . .97 ?
C36 H36B . .97 ?
C37 C38 . 1.447(8) ?
C37 H37A . .97 ?
C37 H37B . .97 ?
C38 C39 . 1.481(8) ?
C38 H38A . .97 ?
C38 H38B . .97 ?
C39 H39A . .96 ?
C39 H39B . .96 ?
C39 H39C . .96 ?
C40 C41 . 1.522(6) ?
C40 H40A . .97 ?
C40 H40B . .97 ?
C41 C42 . 1.519(6) ?
C41 H41A . .97 ?
C41 H41B . .97 ?
C42 C43 . 1.510(6) ?
C42 H42A . .97 ?
C42 H42B . .97 ?
C43 C44 . 1.491(7) ?
C43 H43A . .97 ?
C43 H43B . .97 ?
C44 C45 . 1.509(6) ?
C44 H44A . .97 ?
C44 H44B . .97 ?
C45 C46 . 1.510(7) ?
C45 H45A . .97 ?
C45 H45B . .97 ?
C46 C47 . 1.511(6) ?
C46 H46A . .97 ?
C46 H46B . .97 ?
C47 C48 . 1.513(7) ?
C47 H47A . .97 ?
C47 H47B . .97 ?
C48 C49 . 1.526(7) ?
C48 H48A . .97 ?
C48 H48B . .97 ?
C49 C50 . 1.515(8) ?
C49 H49A . .97 ?
C49 H49B . .97 ?
C50 H50A . .96 ?
C50 H50B . .96 ?
C50 H50C . .96 ?
C51 C52 . 1.528(6) ?
C51 H51A . .97 ?
C51 H51B . .97 ?
C52 C53 . 1.525(6) ?
C52 H52A . .97 ?
C52 H52B . .97 ?
C53 C54 . 1.524(6) ?
C53 H53A . .97 ?
C53 H53B . .97 ?
C54 C55 . 1.522(6) ?
C54 H54A . .97 ?
C54 H54B . .97 ?
C55 C56 . 1.531(6) ?
C55 H55A . .97 ?
C55 H55B . .97 ?
C56 C57 . 1.527(7) ?
C56 H56A . .97 ?
C56 H56B . .97 ?
C57 C58 . 1.509(7) ?
C57 H57A . .97 ?
C57 H57B . .97 ?
C58 C59 . 1.521(7) ?
C58 H58A . .97 ?
C58 H58B . .97 ?
C59 C60 . 1.520(7) ?
C59 H59A . .97 ?
C59 H59B . .97 ?
C60 C61 . 1.519(7) ?
C60 H60A . .97 ?
C60 H60B . .97 ?
C61 H61A . .96 ?
C61 H61B . .96 ?
C61 H61C . .96 ?
C62 C63 . 1.528(6) ?
C62 H62A . .97 ?
C62 H62B . .97 ?
C63 C64 . 1.535(6) ?
C63 H63A . .97 ?
C63 H63B . .97 ?
C64 C65 . 1.514(6) ?
C64 H64A . .97 ?
C64 H64B . .97 ?
C65 C66 . 1.539(6) ?
C65 H65A . .97 ?
C65 H65B . .97 ?
C66 C67 . 1.499(6) ?
C66 H66A . .97 ?
C66 H66B . .97 ?
C67 C68 . 1.503(6) ?
C67 H67A . .97 ?
C67 H67B . .97 ?
C68 C69 . 1.497(7) ?
C68 H68A . .97 ?
C68 H68B . .97 ?
C69 C70 . 1.508(7) ?
C69 H69A . .97 ?
C69 H69B . .97 ?
C70 C71 . 1.483(7) ?
C70 H70A . .97 ?
C70 H70B . .97 ?
C71 C72 . 1.509(7) ?
C71 H71A . .97 ?
C71 H71B . .97 ?
C72 H72A . .96 ?
C72 H72B . .96 ?
C72 H72C . .96 ?
O4 H4 . .82 ?
O6 H6 . .82 ?
O10 H10 . .82 ?
O12 H12 . .82 ?
O16 H16 . .82 ?
O18 H18 . .82 ?
O22 H22 . .82 ?
O24 H24 . .82 ?
O1S C1S . 1.641(9) ?
O1S H1S . .82 ?
O2S C3S . 1.490(6) ?
O2S H2S . .82 ?
O3S C5S . 1.436(7) ?
O3S H3S . .82 ?
O4S C7S . 1.419(6) ?
O4S H4S . .82 ?
C1S C2S . 1.549(14) ?
C1S H1S1 . .97 ?
C1S H1S2 . .97 ?
C2S H2S1 . .96 ?
C2S H2S2 . .96 ?
C2S H2S3 . .96 ?
C3S C4S . 1.519(9) ?
C3S H3S1 . .97 ?
C3S H3S2 . .97 ?
C4S H4S1 . .96 ?
C4S H4S2 . .96 ?
C4S H4S3 . .96 ?
C5S C6S . 1.476(9) ?
C5S H5S1 . .97 ?
C5S H5S2 . .97 ?
C6S H6S1 . .96 ?
C6S H6S2 . .96 ?
C6S H6S3 . .96 ?
C7S C8S . 1.445(8) ?
C7S H7S1 . .97 ?
C7S H7S2 . .97 ?
C8S H8S1 . .96 ?
C8S H8S2 . .96 ?
C8S H8S3 . .96 ?

loop_
_geom_torsion_atom_site_label_1
_geom_torsion_atom_site_label_2
_geom_torsion_atom_site_label_3
_geom_torsion_atom_site_label_4
_geom_torsion
C28 C1 C2 C3 -78.4(5)
C24 C1 C2 C3 101.8(5)
C28 C1 C2 C29 49.4(6)
C24 C1 C2 C29 -130.3(5)
C1 C2 C3 C25 97.6(5)
C29 C2 C3 C25 -28.8(6)
C1 C2 C3 C4 -79.6(6)
C29 C2 C3 C4 154.0(4)
C25 C3 C4 C5 1.3(7)
C2 C3 C4 C5 178.7(4)
C25 C3 C4 O4 -178.1(4)
C2 C3 C4 O4 -0.7(7)
O4 C4 C5 C6 178.2(4)
C3 C4 C5 C6 -1.2(7)
C4 C5 C6 O6 -177.8(5)
C4 C5 C6 C7 1.0(7)
O6 C6 C7 C25 177.8(4)
C5 C6 C7 C25 -0.9(7)
O6 C6 C7 C8 -0.1(7)
C5 C6 C7 C8 -178.8(4)
C25 C7 C8 C9 -100.6(5)
C6 C7 C8 C9 77.1(6)
C25 C7 C8 C40 27.0(6)
C6 C7 C8 C40 -155.2(4)
C7 C8 C9 C10 -100.9(5)
C40 C8 C9 C10 130.3(5)
C7 C8 C9 C26 79.0(5)
C40 C8 C9 C26 -49.8(5)
C26 C9 C10 O10 -177.8(4)
C8 C9 C10 O10 2.1(6)
C26 C9 C10 C11 0.4(7)
C8 C9 C10 C11 -179.7(4)
O10 C10 C11 C12 178.9(4)
C9 C10 C11 C12 0.8(7)
C10 C11 C12 O12 -179.8(4)
C10 C11 C12 C13 -0.5(7)
C11 C12 C13 C26 -1.0(6)
O12 C12 C13 C26 178.3(4)
C11 C12 C13 C14 -179.4(4)
O12 C12 C13 C14 0.0(6)
C26 C13 C14 C15 -75.3(5)
C12 C13 C14 C15 102.9(5)
C26 C13 C14 C51 51.2(6)
C12 C13 C14 C51 -130.6(4)
C13 C14 C15 C27 101.2(5)
C51 C14 C15 C27 -24.5(6)
C13 C14 C15 C16 -77.6(5)
C51 C14 C15 C16 156.7(4)
C27 C15 C16 O16 179.5(4)
C14 C15 C16 O16 -1.6(7)
C27 C15 C16 C17 0.2(6)
C14 C15 C16 C17 179.0(4)
O16 C16 C17 C18 -179.3(4)
C15 C16 C17 C18 0.1(7)
C16 C17 C18 C19 -0.1(7)
C16 C17 C18 O18 -179.9(4)
C17 C18 C19 C27 -0.2(7)
O18 C18 C19 C27 179.6(4)
C17 C18 C19 C20 -178.4(5)
O18 C18 C19 C20 1.3(7)
C18 C19 C20 C21 76.2(5)
C27 C19 C20 C21 -101.9(5)
C18 C19 C20 C62 -155.5(4)
C27 C19 C20 C62 26.4(6)
C19 C20 C21 C28 77.3(5)
C62 C20 C21 C28 -51.2(6)
C19 C20 C21 C22 -100.8(5)
C62 C20 C21 C22 130.7(5)
C28 C21 C22 C23 -0.5(7)
C20 C21 C22 C23 177.8(4)
C28 C21 C22 O22 -177.2(4)
C20 C21 C22 O22 1.0(7)
O22 C22 C23 C24 177.6(4)
C21 C22 C23 C24 0.9(7)
C22 C23 C24 O24 179.9(4)
C22 C23 C24 C1 -0.1(7)
C28 C1 C24 O24 178.9(4)
C2 C1 C24 O24 -1.3(7)
C28 C1 C24 C23 -1.2(7)
C2 C1 C24 C23 178.6(4)
C6 C7 C25 C3 1.2(7)
C8 C7 C25 C3 179.0(4)
C4 C3 C25 C7 -1.3(7)
C2 C3 C25 C7 -178.7(4)
C12 C13 C26 C9 2.4(6)
C14 C13 C26 C9 -179.3(4)
C10 C9 C26 C13 -2.1(7)
C8 C9 C26 C13 178.0(4)
C16 C15 C27 C19 -0.5(7)
C14 C15 C27 C19 -179.4(4)
C18 C19 C27 C15 0.5(7)
C20 C19 C27 C15 178.8(5)
C22 C21 C28 C1 -1.0(7)
C20 C21 C28 C1 -179.2(4)
C24 C1 C28 C21 1.8(7)
C2 C1 C28 C21 -178.0(4)
C3 C2 C29 C30 -177.3(4)
C1 C2 C29 C30 56.3(6)
C2 C29 C30 C31 -172.0(4)
C29 C30 C31 C32 -179.3(6)
C30 C31 C32 C33 -170.2(5)
C31 C32 C33 C34 -35.7(11)
C32 C33 C34 C35 -177.3(7)
C33 C34 C35 C36 -179.3(8)
C34 C35 C36 C37 179.3(8)
C35 C36 C37 C38 -178.1(8)
C36 C37 C38 C39 -178.6(8)
C7 C8 C40 C41 164.8(4)
C9 C8 C40 C41 -67.1(5)
C8 C40 C41 C42 167.4(4)
C40 C41 C42 C43 166.5(4)
C41 C42 C43 C44 177.0(4)
C42 C43 C44 C45 172.9(4)
C43 C44 C45 C46 177.8(5)
C44 C45 C46 C47 173.7(4)
C45 C46 C47 C48 178.1(5)
C46 C47 C48 C49 177.8(4)
C47 C48 C49 C50 -67.3(6)
C15 C14 C51 C52 -177.6(4)
C13 C14 C51 C52 57.9(5)
C14 C51 C52 C53 177.7(4)
C51 C52 C53 C54 177.7(4)
C52 C53 C54 C55 179.3(4)
C53 C54 C55 C56 -178.7(4)
C54 C55 C56 C57 178.6(5)
C55 C56 C57 C58 179.2(5)
C56 C57 C58 C59 -179.3(5)
C57 C58 C59 C60 179.1(5)
C58 C59 C60 C61 -179.0(6)
C21 C20 C62 C63 -61.1(5)
C19 C20 C62 C63 172.0(4)
C20 C62 C63 C64 -170.8(4)
C62 C63 C64 C65 -177.7(4)
C63 C64 C65 C66 -171.0(4)
C64 C65 C66 C67 -57.6(6)
C65 C66 C67 C68 -178.4(5)
C66 C67 C68 C69 -177.3(4)
C67 C68 C69 C70 177.8(5)
C68 C69 C70 C71 179.0(5)
C69 C70 C71 C72 178.5(5)
